data_7131793
loop_
_publ_author_name
'Zhou, Yunhao'
'Zheng, Tao'
'Xu, Yue'
'Li, Bo'
'Wang, Yuchi'
'Mei, Ruhuai'
'Gu, Linghui'
'Ma, Wenbo'

_publ_section_title
;
 Palladium-catalyzed distal selective C-H chalcogenation of biphenyl
 amines.
;
_journal_issue 53
_journal_name_full 'Chemical communications (Cambridge, England)'
_journal_page_first 8262
_journal_page_last 8265
_journal_paper_doi 10.1039/d3cc02209a
_journal_volume 59
_journal_year 2023
_chemical_formula_moiety 'C24 H18 N2 O Se'
_chemical_formula_sum 'C24 H18 N2 O Se'
_chemical_formula_weight 429.36
_space_group_crystal_system monoclinic
_space_group_IT_number 14
_space_group_name_Hall '-P 2yn'
_space_group_name_H-M_alt 'P 1 21/n 1'
_atom_sites_solution_hydrogens geom
_atom_sites_solution_primary dual
_audit_creation_date 2022-02-22
_audit_creation_method
;
Olex2 1.3
(compiled 2020.11.12 svn.r5f609507 for OlexSys, GUI svn.r6408)
;
_audit_update_record
;
2023-04-14 deposited with the CCDC.	2023-06-07 downloaded from the CCDC.
;
_cell_angle_alpha 90
_cell_angle_beta 106.412(3)
_cell_angle_gamma 90
_cell_formula_units_Z 8
_cell_length_a 15.2884(10)
_cell_length_b 12.8941(9)
_cell_length_c 21.3671(16)
_cell_measurement_reflns_used 8576
_cell_measurement_temperature 273(2)
_cell_measurement_theta_max 24.655
_cell_measurement_theta_min 2.488
_cell_volume 4040.5(5)
_computing_cell_refinement 'SAINT V8.40B (?, 2016)'
_computing_data_reduction 'SAINT V8.40B (?, 2016)'
_computing_molecular_graphics 'Olex2 1.3 (Dolomanov et al., 2009)'
_computing_publication_material 'Olex2 1.3 (Dolomanov et al., 2009)'
_computing_structure_refinement 'SHELXL 2014/7 (Sheldrick, 2015)'
_computing_structure_solution 'SHELXT 2018/2 (Sheldrick, 2018)'
_diffrn_ambient_temperature 273.15
_diffrn_measured_fraction_theta_full 0.999
_diffrn_measured_fraction_theta_max 0.995
_diffrn_measurement_device_type 'Bruker APEX-II CCD'
_diffrn_measurement_method '\f and \w scans'
_diffrn_radiation_type MoK\a
_diffrn_radiation_wavelength 0.71073
_diffrn_reflns_av_R_equivalents 0.1044
_diffrn_reflns_av_unetI/netI 0.0698
_diffrn_reflns_Laue_measured_fraction_full 0.999
_diffrn_reflns_Laue_measured_fraction_max 0.995
_diffrn_reflns_limit_h_max 19
_diffrn_reflns_limit_h_min -19
_diffrn_reflns_limit_k_max 16
_diffrn_reflns_limit_k_min -16
_diffrn_reflns_limit_l_max 27
_diffrn_reflns_limit_l_min -27
_diffrn_reflns_number 58270
_diffrn_reflns_point_group_measured_fraction_full 0.999
_diffrn_reflns_point_group_measured_fraction_max 0.995
_diffrn_reflns_theta_full 25.242
_diffrn_reflns_theta_max 27.588
_diffrn_reflns_theta_min 1.987
_diffrn_source_current 1.4
_diffrn_source_power 0.07
_diffrn_source_voltage 50.0
_diffrn_standards_number 0
_exptl_absorpt_coefficient_mu 1.875
_exptl_absorpt_correction_T_max 0.7456
_exptl_absorpt_correction_T_min 0.4989
_exptl_absorpt_correction_type multi-scan
_exptl_absorpt_process_details
;
SADABS-2016/2 (Bruker,2016/2) was used for absorption correction.
wR2(int) was 0.0879 before and 0.0601 after correction.
The Ratio of minimum to maximum transmission is 0.6691.
The \l/2 correction factor is Not present.
;
_exptl_crystal_colour 'clear light colourless'
_exptl_crystal_colour_lustre clear
_exptl_crystal_colour_modifier light
_exptl_crystal_colour_primary colourless
_exptl_crystal_density_diffrn 1.412
_exptl_crystal_description block
_exptl_crystal_F_000 1744
_exptl_crystal_size_max 0.54
_exptl_crystal_size_mid 0.52
_exptl_crystal_size_min 0.51
_refine_diff_density_max 0.341
_refine_diff_density_min -0.353
_refine_diff_density_rms 0.052
_refine_ls_extinction_coef 0.00145(15)
_refine_ls_extinction_expression Fc^*^=kFc[1+0.001xFc^2^\l^3^/sin(2\q)]^-1/4^
_refine_ls_extinction_method 'SHELXL-2014/7 (Sheldrick 2014'
_refine_ls_goodness_of_fit_ref 0.996
_refine_ls_hydrogen_treatment constr
_refine_ls_matrix_type full
_refine_ls_number_parameters 506
_refine_ls_number_reflns 9312
_refine_ls_number_restraints 0
_refine_ls_restrained_S_all 0.996
_refine_ls_R_factor_all 0.1090
_refine_ls_R_factor_gt 0.0433
_refine_ls_shift/su_max 0.002
_refine_ls_shift/su_mean 0.000
_refine_ls_structure_factor_coef Fsqd
_refine_ls_weighting_details 'w=1/[\s^2^(Fo^2^)+(0.0310P)^2^+0.9101P] where P=(Fo^2^+2Fc^2^)/3'
_refine_ls_weighting_scheme calc
_refine_ls_wR_factor_gt 0.0777
_refine_ls_wR_factor_ref 0.0954
_reflns_Friedel_coverage 0.000
_reflns_number_gt 5176
_reflns_number_total 9312
_reflns_threshold_expression 'I > 2\s(I)'
_cod_data_source_file d3cc02209a2.cif
_cod_data_source_block mo_glh_mwb_zyh_1_265a_0m_a
_cod_database_code 7131793
_shelx_shelxl_version_number 2014/7
_shelx_space_group_comment
;
The symmetry employed for this shelxl refinement is uniquely defined
by the following loop, which should always be used as a source of
symmetry information in preference to the above space-group names.
They are only intended as comments.
;
_shelx_estimated_absorpt_t_max 0.448
_shelx_estimated_absorpt_t_min 0.431
_olex2_refinement_description
;
1. Fixed Uiso
 At 1.2 times of:
  All C(H) groups, All N(H) groups
2.a Aromatic/amide H refined with riding coordinates:
 N3(H3), N6(H6A), C1(H1), C2(H2), C3(H3A), C4(H4), C6(H6), C7(H7), C8(H8),
 C9(H9), C13(H13), C14(H14), C15(H15), C16(H16), C18(H18), C19(H19), C20(H20),
 C21(H21), C22(H22), C24(H24), C25(H25), C26(H26), C27(H27), C29(H29), C30(H30),
  C31(H31), C32(H32), C37(H37), C38(H38), C39(H39), C40(H40), C42(H42),
 C43(H43), C44(H44), C45(H45), C46(H46)
;
_olex2_submission_special_instructions 'No special instructions were received'

loop_
_space_group_symop_operation_xyz
'x, y, z'
'-x+1/2, y+1/2, -z+1/2'
'-x, -y, -z'
'x-1/2, -y-1/2, z-1/2'

loop_
_atom_site_label
_atom_site_type_symbol
_atom_site_fract_x
_atom_site_fract_y
_atom_site_fract_z
_atom_site_U_iso_or_equiv
_atom_site_adp_type
_atom_site_occupancy
_atom_site_site_symmetry_order
_atom_site_calc_flag
_atom_site_refinement_flags_posn
_atom_site_refinement_flags_adp
_atom_site_refinement_flags_occupancy
_atom_site_disorder_assembly
_atom_site_disorder_group
Se1 Se 0.61258(2) 0.50688(2) 0.06248(2) 0.06836(13) Uani 1 1 d . . . . .
Se2 Se 0.63810(2) 0.36983(2) 0.55549(2) 0.05915(11) Uani 1 1 d . . . . .
O1 O 0.54186(18) 0.78244(18) 0.23833(11) 0.0903(8) Uani 1 1 d . . . . .
O2 O 0.55002(18) 0.67182(19) 0.71541(13) 0.1000(9) Uani 1 1 d . . . . .
C36 C 0.73724(18) 0.5434(2) 0.10318(13) 0.0489(7) Uani 1 1 d . . . . .
C48 C 0.75834(17) 0.64803(19) 0.11374(12) 0.0421(6) Uani 1 1 d . . . . .
N3 N 0.63815(15) 0.69860(17) 0.19110(11) 0.0500(6) Uani 1 1 d . . . . .
H3 H 0.6760 0.6477 0.1976 0.060 Uiso 1 1 calc R U . . .
N4 N 0.66921(17) 0.55282(18) 0.28258(12) 0.0564(6) Uani 1 1 d . . . . .
C5 C 0.75732(18) 0.4091(2) 0.60829(13) 0.0452(6) Uani 1 1 d . . . . .
N6 N 0.64014(17) 0.57216(18) 0.67137(13) 0.0611(7) Uani 1 1 d . . . . .
H6A H 0.6701 0.5148 0.6778 0.073 Uiso 1 1 calc R U . . .
C1 C 0.84942(19) 0.6752(2) 0.14062(13) 0.0517(7) Uani 1 1 d . . . . .
H1 H 0.8650 0.7449 0.1476 0.062 Uiso 1 1 calc R U . . .
C2 C 0.9167(2) 0.6014(2) 0.15703(15) 0.0615(8) Uani 1 1 d . . . . .
H2 H 0.9773 0.6210 0.1746 0.074 Uiso 1 1 calc R U . . .
C3 C 0.8942(2) 0.4984(2) 0.14737(17) 0.0681(9) Uani 1 1 d . . . . .
H3A H 0.9396 0.4482 0.1593 0.082 Uiso 1 1 calc R U . . .
C4 C 0.8055(2) 0.4691(2) 0.12035(16) 0.0639(9) Uani 1 1 d . . . . .
H4 H 0.7909 0.3992 0.1135 0.077 Uiso 1 1 calc R U . . .
C47 C 0.68728(18) 0.73092(19) 0.09526(13) 0.0456(7) Uani 1 1 d . . . . .
C6 C 0.6787(2) 0.7874(2) 0.03897(15) 0.0620(8) Uani 1 1 d . . . . .
H6 H 0.7146 0.7696 0.0120 0.074 Uiso 1 1 calc R U . . .
C7 C 0.6188(2) 0.8691(3) 0.02152(17) 0.0736(10) Uani 1 1 d . . . . .
H7 H 0.6144 0.9062 -0.0166 0.088 Uiso 1 1 calc R U . . .
C8 C 0.5661(2) 0.8945(2) 0.06128(17) 0.0707(9) Uani 1 1 d . . . . .
H8 H 0.5259 0.9501 0.0502 0.085 Uiso 1 1 calc R U . . .
C9 C 0.5711(2) 0.8397(2) 0.11737(15) 0.0600(8) Uani 1 1 d . . . . .
H9 H 0.5342 0.8577 0.1436 0.072 Uiso 1 1 calc R U . . .
C10 C 0.63191(19) 0.75691(19) 0.13467(13) 0.0466(7) Uani 1 1 d . . . . .
C11 C 0.5934(2) 0.7109(2) 0.23666(14) 0.0542(7) Uani 1 1 d . . . . .
C12 C 0.61149(18) 0.6274(2) 0.28756(13) 0.0481(7) Uani 1 1 d . . . . .
C13 C 0.6844(2) 0.4789(2) 0.32789(16) 0.0691(9) Uani 1 1 d . . . . .
H13 H 0.7244 0.4258 0.3254 0.083 Uiso 1 1 calc R U . . .
C14 C 0.6448(3) 0.4761(3) 0.37798(16) 0.0703(9) Uani 1 1 d . . . . .
H14 H 0.6585 0.4232 0.4088 0.084 Uiso 1 1 calc R U . . .
C15 C 0.5853(2) 0.5522(3) 0.38140(16) 0.0729(10) Uani 1 1 d . . . . .
H15 H 0.5561 0.5517 0.4141 0.087 Uiso 1 1 calc R U . . .
C16 C 0.5689(2) 0.6300(3) 0.33584(15) 0.0659(9) Uani 1 1 d . . . . .
H16 H 0.5293 0.6839 0.3377 0.079 Uiso 1 1 calc R U . . .
C17 C 0.61696(19) 0.3684(2) 0.09471(16) 0.0581(8) Uani 1 1 d . . . . .
C18 C 0.6318(2) 0.3502(3) 0.15977(18) 0.0766(10) Uani 1 1 d . . . . .
H18 H 0.6380 0.4057 0.1885 0.092 Uiso 1 1 calc R U . . .
C19 C 0.6378(3) 0.2501(4) 0.1831(2) 0.0941(12) Uani 1 1 d . . . . .
H19 H 0.6483 0.2381 0.2276 0.113 Uiso 1 1 calc R U . . .
C20 C 0.6283(3) 0.1687(3) 0.1410(3) 0.0980(14) Uani 1 1 d . . . . .
H20 H 0.6323 0.1011 0.1567 0.118 Uiso 1 1 calc R U . . .
C21 C 0.6132(3) 0.1861(3) 0.0767(3) 0.1024(14) Uani 1 1 d . . . . .
H21 H 0.6072 0.1304 0.0482 0.123 Uiso 1 1 calc R U . . .
C22 C 0.6067(3) 0.2856(3) 0.05296(19) 0.0852(11) Uani 1 1 d . . . . .
H22 H 0.5952 0.2970 0.0084 0.102 Uiso 1 1 calc R U . . .
C23 C 0.77791(18) 0.5150(2) 0.61487(13) 0.0465(7) Uani 1 1 d . . . . .
C24 C 0.86450(19) 0.5442(2) 0.65115(14) 0.0553(8) Uani 1 1 d . . . . .
H24 H 0.8792 0.6143 0.6556 0.066 Uiso 1 1 calc R U . . .
C25 C 0.9292(2) 0.4722(2) 0.68080(16) 0.0619(8) Uani 1 1 d . . . . .
H25 H 0.9871 0.4935 0.7049 0.074 Uiso 1 1 calc R U . . .
C26 C 0.9078(2) 0.3679(2) 0.67452(16) 0.0631(8) Uani 1 1 d . . . . .
H26 H 0.9510 0.3188 0.6949 0.076 Uiso 1 1 calc R U . . .
C27 C 0.8228(2) 0.3368(2) 0.63812(14) 0.0558(8) Uani 1 1 d . . . . .
H27 H 0.8090 0.2665 0.6335 0.067 Uiso 1 1 calc R U . . .
C28 C 0.7098(2) 0.5967(2) 0.58557(14) 0.0523(7) Uani 1 1 d . . . . .
C29 C 0.7153(2) 0.6494(2) 0.53060(16) 0.0738(10) Uani 1 1 d . . . . .
H29 H 0.7589 0.6299 0.5101 0.089 Uiso 1 1 calc R U . . .
C30 C 0.6568(3) 0.7311(3) 0.5055(2) 0.0925(13) Uani 1 1 d . . . . .
H30 H 0.6622 0.7671 0.4691 0.111 Uiso 1 1 calc R U . . .
C31 C 0.5923(3) 0.7578(3) 0.5343(2) 0.0903(13) Uani 1 1 d . . . . .
H31 H 0.5525 0.8118 0.5169 0.108 Uiso 1 1 calc R U . . .
C32 C 0.5838(2) 0.7073(2) 0.58871(19) 0.0756(10) Uani 1 1 d . . . . .
H32 H 0.5387 0.7269 0.6078 0.091 Uiso 1 1 calc R U . . .
C33 C 0.6433(2) 0.6261(2) 0.61542(15) 0.0567(8) Uani 1 1 d . . . . .
C34 C 0.5978(2) 0.5954(3) 0.71682(17) 0.0661(9) Uani 1 1 d . . . . .
C35 C 0.6143(2) 0.5182(3) 0.77052(17) 0.0639(8) Uani 1 1 d . . . . .
N36 N 0.66045(19) 0.4333(2) 0.76384(14) 0.0715(8) Uani 1 1 d . . . . .
C37 C 0.6763(3) 0.3638(3) 0.8117(2) 0.0919(12) Uani 1 1 d . . . . .
H37 H 0.7088 0.3043 0.8077 0.110 Uiso 1 1 calc R U . . .
C38 C 0.6476(3) 0.3750(4) 0.8663(2) 0.1118(15) Uani 1 1 d . . . . .
H38 H 0.6597 0.3240 0.8984 0.134 Uiso 1 1 calc R U . . .
C39 C 0.6013(4) 0.4619(5) 0.8726(2) 0.1220(17) Uani 1 1 d . . . . .
H39 H 0.5815 0.4717 0.9095 0.146 Uiso 1 1 calc R U . . .
C40 C 0.5838(3) 0.5355(4) 0.8241(2) 0.0957(13) Uani 1 1 d . . . . .
H40 H 0.5519 0.5957 0.8276 0.115 Uiso 1 1 calc R U . . .
C41 C 0.63778(18) 0.2287(2) 0.58312(15) 0.0521(7) Uani 1 1 d . . . . .
C42 C 0.6385(2) 0.1496(2) 0.53985(17) 0.0696(9) Uani 1 1 d . . . . .
H42 H 0.6409 0.1648 0.4978 0.083 Uiso 1 1 calc R U . . .
C43 C 0.6357(3) 0.0487(3) 0.5588(2) 0.0946(13) Uani 1 1 d . . . . .
H43 H 0.6356 -0.0045 0.5294 0.113 Uiso 1 1 calc R U . . .
C44 C 0.6330(3) 0.0254(3) 0.6196(3) 0.0962(14) Uani 1 1 d . . . . .
H44 H 0.6312 -0.0435 0.6319 0.115 Uiso 1 1 calc R U . . .
C45 C 0.6330(2) 0.1030(3) 0.6634(2) 0.0865(11) Uani 1 1 d . . . . .
H45 H 0.6315 0.0867 0.7055 0.104 Uiso 1 1 calc R U . . .
C46 C 0.6351(2) 0.2054(3) 0.64497(17) 0.0666(9) Uani 1 1 d . . . . .
H46 H 0.6347 0.2582 0.6745 0.080 Uiso 1 1 calc R U . . .

loop_
_atom_site_aniso_label
_atom_site_aniso_U_11
_atom_site_aniso_U_22
_atom_site_aniso_U_33
_atom_site_aniso_U_23
_atom_site_aniso_U_13
_atom_site_aniso_U_12
Se1 0.05134(19) 0.0596(2) 0.0816(3) -0.00320(18) -0.00159(17) -0.00550(15)
Se2 0.05529(19) 0.04806(18) 0.0661(2) -0.00212(15) 0.00418(15) -0.00150(14)
O1 0.116(2) 0.0866(16) 0.0831(17) 0.0218(13) 0.0515(16) 0.0590(15)
O2 0.105(2) 0.0856(17) 0.115(2) -0.0192(15) 0.0398(17) 0.0375(16)
C36 0.0448(16) 0.0453(16) 0.0555(18) -0.0043(14) 0.0125(14) 0.0020(13)
C48 0.0409(15) 0.0460(16) 0.0414(16) 0.0022(12) 0.0148(13) 0.0027(12)
N3 0.0537(14) 0.0488(14) 0.0512(15) 0.0083(11) 0.0207(12) 0.0162(11)
N4 0.0647(16) 0.0505(14) 0.0564(16) 0.0062(12) 0.0213(13) 0.0099(12)
C5 0.0472(16) 0.0463(15) 0.0446(16) 0.0006(13) 0.0171(13) 0.0000(13)
N6 0.0646(16) 0.0500(15) 0.0735(18) 0.0020(14) 0.0271(15) 0.0158(12)
C1 0.0516(18) 0.0481(16) 0.0546(19) 0.0049(14) 0.0139(15) -0.0044(14)
C2 0.0395(16) 0.067(2) 0.075(2) 0.0087(17) 0.0112(15) 0.0011(15)
C3 0.0465(18) 0.061(2) 0.095(3) 0.0053(18) 0.0165(18) 0.0184(16)
C4 0.0549(19) 0.0466(17) 0.089(2) -0.0089(16) 0.0180(18) 0.0061(14)
C47 0.0450(16) 0.0416(15) 0.0498(18) 0.0017(13) 0.0126(14) 0.0008(12)
C6 0.065(2) 0.063(2) 0.062(2) 0.0155(17) 0.0246(17) 0.0097(16)
C7 0.083(2) 0.071(2) 0.070(2) 0.0292(19) 0.028(2) 0.0220(19)
C8 0.077(2) 0.0557(19) 0.078(2) 0.0221(18) 0.019(2) 0.0260(17)
C9 0.063(2) 0.0543(18) 0.066(2) 0.0087(16) 0.0236(17) 0.0217(15)
C10 0.0526(17) 0.0390(15) 0.0485(17) 0.0029(13) 0.0147(14) 0.0033(13)
C11 0.0540(18) 0.0543(18) 0.0546(19) 0.0001(15) 0.0160(16) 0.0121(15)
C12 0.0472(16) 0.0520(16) 0.0443(17) -0.0045(14) 0.0116(14) 0.0042(14)
C13 0.090(3) 0.0526(19) 0.069(2) 0.0089(17) 0.029(2) 0.0167(17)
C14 0.094(3) 0.063(2) 0.053(2) 0.0071(17) 0.021(2) -0.0065(19)
C15 0.083(2) 0.089(3) 0.055(2) -0.001(2) 0.0328(19) -0.008(2)
C16 0.069(2) 0.076(2) 0.058(2) 0.0003(18) 0.0271(18) 0.0139(18)
C17 0.0509(17) 0.0570(18) 0.067(2) -0.0106(17) 0.0166(16) -0.0095(14)
C18 0.085(3) 0.074(2) 0.070(2) -0.006(2) 0.021(2) 0.0008(19)
C19 0.086(3) 0.113(4) 0.079(3) 0.023(3) 0.017(2) -0.004(3)
C20 0.078(3) 0.068(3) 0.151(5) 0.019(3) 0.037(3) -0.007(2)
C21 0.121(4) 0.062(3) 0.133(4) -0.027(3) 0.051(3) -0.027(2)
C22 0.110(3) 0.065(2) 0.085(3) -0.019(2) 0.034(2) -0.027(2)
C23 0.0494(16) 0.0456(16) 0.0483(17) 0.0012(13) 0.0199(14) -0.0019(13)
C24 0.0519(18) 0.0497(17) 0.066(2) 0.0041(15) 0.0192(16) -0.0068(14)
C25 0.0439(17) 0.067(2) 0.072(2) 0.0057(17) 0.0118(16) -0.0076(15)
C26 0.0504(18) 0.063(2) 0.076(2) 0.0129(17) 0.0177(17) 0.0079(16)
C27 0.0536(19) 0.0453(16) 0.070(2) 0.0023(15) 0.0209(17) 0.0007(14)
C28 0.0573(19) 0.0387(15) 0.0556(19) 0.0025(14) 0.0071(16) -0.0068(13)
C29 0.088(3) 0.060(2) 0.068(2) 0.0108(18) 0.013(2) -0.0086(18)
C30 0.104(3) 0.065(2) 0.089(3) 0.027(2) -0.005(3) -0.010(2)
C31 0.085(3) 0.043(2) 0.110(3) 0.013(2) -0.026(3) 0.0019(19)
C32 0.067(2) 0.0471(19) 0.100(3) 0.001(2) 0.004(2) 0.0109(16)
C33 0.0555(18) 0.0428(16) 0.066(2) -0.0011(16) 0.0074(16) 0.0006(14)
C34 0.0549(19) 0.062(2) 0.084(3) -0.0250(19) 0.0230(19) 0.0041(16)
C35 0.0525(18) 0.072(2) 0.069(2) -0.0138(19) 0.0212(17) -0.0068(17)
N36 0.079(2) 0.0683(18) 0.072(2) 0.0001(16) 0.0292(16) 0.0071(15)
C37 0.102(3) 0.091(3) 0.086(3) 0.007(3) 0.033(3) -0.001(2)
C38 0.120(4) 0.137(4) 0.084(3) 0.014(3) 0.037(3) -0.020(3)
C39 0.130(4) 0.164(5) 0.097(4) -0.005(4) 0.072(3) -0.016(4)
C40 0.090(3) 0.120(3) 0.092(3) -0.022(3) 0.051(3) 0.004(3)
C41 0.0432(16) 0.0468(16) 0.067(2) -0.0073(15) 0.0159(15) -0.0049(13)
C42 0.071(2) 0.061(2) 0.081(2) -0.0161(18) 0.029(2) -0.0125(17)
C43 0.103(3) 0.053(2) 0.140(4) -0.017(2) 0.053(3) -0.014(2)
C44 0.078(3) 0.058(2) 0.156(5) 0.019(3) 0.036(3) -0.009(2)
C45 0.067(2) 0.100(3) 0.093(3) 0.029(3) 0.024(2) -0.013(2)
C46 0.062(2) 0.071(2) 0.070(2) -0.0027(18) 0.0223(18) -0.0067(17)

loop_
_atom_type_symbol
_atom_type_description
_atom_type_scat_dispersion_real
_atom_type_scat_dispersion_imag
_atom_type_scat_source
C C 0.0033 0.0016 'International Tables Vol C Tables 4.2.6.8 and 6.1.1.4'
H H 0.0000 0.0000 'International Tables Vol C Tables 4.2.6.8 and 6.1.1.4'
N N 0.0061 0.0033 'International Tables Vol C Tables 4.2.6.8 and 6.1.1.4'
O O 0.0106 0.0060 'International Tables Vol C Tables 4.2.6.8 and 6.1.1.4'
Se Se -0.0929 2.2259 'International Tables Vol C Tables 4.2.6.8 and 6.1.1.4'

loop_
_geom_angle_atom_site_label_1
_geom_angle_atom_site_label_2
_geom_angle_atom_site_label_3
_geom_angle
_geom_angle_site_symmetry_1
_geom_angle_site_symmetry_3
_geom_angle_publ_flag
C17 Se1 C36 97.90(12) . . ?
C41 Se2 C5 98.89(12) . . ?
C48 C36 Se1 117.88(19) . . ?
C4 C36 Se1 121.8(2) . . ?
C4 C36 C48 120.3(3) . . ?
C36 C48 C1 118.1(2) . . ?
C36 C48 C47 122.2(2) . . ?
C1 C48 C47 119.7(2) . . ?
C10 N3 H3 115.4 . . ?
C11 N3 H3 115.4 . . ?
C11 N3 C10 129.3(2) . . ?
C12 N4 C13 116.3(3) . . ?
C23 C5 Se2 117.8(2) . . ?
C27 C5 Se2 122.4(2) . . ?
C27 C5 C23 119.9(3) . . ?
C33 N6 H6A 114.8 . . ?
C34 N6 H6A 114.8 . . ?
C34 N6 C33 130.4(3) . . ?
C48 C1 H1 119.3 . . ?
C2 C1 C48 121.4(3) . . ?
C2 C1 H1 119.3 . . ?
C1 C2 H2 120.2 . . ?
C3 C2 C1 119.6(3) . . ?
C3 C2 H2 120.2 . . ?
C2 C3 H3A 119.8 . . ?
C4 C3 C2 120.5(3) . . ?
C4 C3 H3A 119.8 . . ?
C36 C4 H4 119.9 . . ?
C3 C4 C36 120.1(3) . . ?
C3 C4 H4 119.9 . . ?
C6 C47 C48 119.4(2) . . ?
C6 C47 C10 118.4(3) . . ?
C10 C47 C48 122.2(2) . . ?
C47 C6 H6 118.9 . . ?
C7 C6 C47 122.2(3) . . ?
C7 C6 H6 118.9 . . ?
C6 C7 H7 120.7 . . ?
C8 C7 C6 118.7(3) . . ?
C8 C7 H7 120.7 . . ?
C7 C8 H8 119.3 . . ?
C7 C8 C9 121.4(3) . . ?
C9 C8 H8 119.3 . . ?
C8 C9 H9 120.2 . . ?
C8 C9 C10 119.6(3) . . ?
C10 C9 H9 120.2 . . ?
C47 C10 N3 119.1(2) . . ?
C47 C10 C9 119.8(3) . . ?
C9 C10 N3 121.1(3) . . ?
O1 C11 N3 125.0(3) . . ?
O1 C11 C12 120.7(3) . . ?
N3 C11 C12 114.3(2) . . ?
N4 C12 C11 116.9(2) . . ?
N4 C12 C16 123.1(3) . . ?
C16 C12 C11 120.0(3) . . ?
N4 C13 H13 117.9 . . ?
N4 C13 C14 124.2(3) . . ?
C14 C13 H13 117.9 . . ?
C13 C14 H14 120.8 . . ?
C15 C14 C13 118.3(3) . . ?
C15 C14 H14 120.8 . . ?
C14 C15 H15 120.6 . . ?
C14 C15 C16 118.9(3) . . ?
C16 C15 H15 120.6 . . ?
C12 C16 C15 119.2(3) . . ?
C12 C16 H16 120.4 . . ?
C15 C16 H16 120.4 . . ?
C18 C17 Se1 120.5(2) . . ?
C18 C17 C22 119.0(3) . . ?
C22 C17 Se1 120.5(3) . . ?
C17 C18 H18 119.8 . . ?
C17 C18 C19 120.3(3) . . ?
C19 C18 H18 119.8 . . ?
C18 C19 H19 120.1 . . ?
C20 C19 C18 119.9(4) . . ?
C20 C19 H19 120.1 . . ?
C19 C20 H20 120.0 . . ?
C21 C20 C19 120.0(4) . . ?
C21 C20 H20 120.0 . . ?
C20 C21 H21 119.8 . . ?
C20 C21 C22 120.5(4) . . ?
C22 C21 H21 119.8 . . ?
C17 C22 C21 120.2(4) . . ?
C17 C22 H22 119.9 . . ?
C21 C22 H22 119.9 . . ?
C5 C23 C28 122.5(2) . . ?
C24 C23 C5 118.3(3) . . ?
C24 C23 C28 119.1(2) . . ?
C23 C24 H24 119.2 . . ?
C25 C24 C23 121.6(3) . . ?
C25 C24 H24 119.2 . . ?
C24 C25 H25 120.2 . . ?
C24 C25 C26 119.5(3) . . ?
C26 C25 H25 120.2 . . ?
C25 C26 H26 120.0 . . ?
C27 C26 C25 120.0(3) . . ?
C27 C26 H26 120.0 . . ?
C5 C27 H27 119.7 . . ?
C26 C27 C5 120.7(3) . . ?
C26 C27 H27 119.7 . . ?
C29 C28 C23 120.2(3) . . ?
C29 C28 C33 118.8(3) . . ?
C33 C28 C23 120.8(3) . . ?
C28 C29 H29 119.5 . . ?
C28 C29 C30 121.0(4) . . ?
C30 C29 H29 119.5 . . ?
C29 C30 H30 120.2 . . ?
C31 C30 C29 119.5(4) . . ?
C31 C30 H30 120.2 . . ?
C30 C31 H31 119.2 . . ?
C30 C31 C32 121.5(4) . . ?
C32 C31 H31 119.2 . . ?
C31 C32 H32 120.1 . . ?
C31 C32 C33 119.7(4) . . ?
C33 C32 H32 120.1 . . ?
N6 C33 C28 117.5(3) . . ?
N6 C33 C32 123.1(3) . . ?
C28 C33 C32 119.4(3) . . ?
O2 C34 N6 124.7(3) . . ?
O2 C34 C35 122.0(3) . . ?
N6 C34 C35 113.4(3) . . ?
N36 C35 C34 116.6(3) . . ?
N36 C35 C40 122.6(4) . . ?
C40 C35 C34 120.8(3) . . ?
C37 N36 C35 117.3(3) . . ?
N36 C37 H37 118.2 . . ?
N36 C37 C38 123.5(4) . . ?
C38 C37 H37 118.2 . . ?
C37 C38 H38 120.7 . . ?
C39 C38 C37 118.5(5) . . ?
C39 C38 H38 120.7 . . ?
C38 C39 H39 120.2 . . ?
C38 C39 C40 119.5(4) . . ?
C40 C39 H39 120.2 . . ?
C35 C40 C39 118.4(4) . . ?
C35 C40 H40 120.8 . . ?
C39 C40 H40 120.8 . . ?
C42 C41 Se2 119.7(2) . . ?
C46 C41 Se2 120.7(2) . . ?
C46 C41 C42 119.6(3) . . ?
C41 C42 H42 120.1 . . ?
C43 C42 C41 119.9(3) . . ?
C43 C42 H42 120.1 . . ?
C42 C43 H43 119.6 . . ?
C44 C43 C42 120.7(4) . . ?
C44 C43 H43 119.6 . . ?
C43 C44 H44 119.9 . . ?
C43 C44 C45 120.2(4) . . ?
C45 C44 H44 119.9 . . ?
C44 C45 H45 120.0 . . ?
C44 C45 C46 119.9(4) . . ?
C46 C45 H45 120.0 . . ?
C41 C46 C45 119.7(3) . . ?
C41 C46 H46 120.2 . . ?
C45 C46 H46 120.2 . . ?

loop_
_geom_bond_atom_site_label_1
_geom_bond_atom_site_label_2
_geom_bond_distance
_geom_bond_site_symmetry_2
_geom_bond_publ_flag
Se1 C36 1.917(3) . ?
Se1 C17 1.909(3) . ?
Se2 C5 1.921(3) . ?
Se2 C41 1.914(3) . ?
O1 C11 1.220(3) . ?
O2 C34 1.222(3) . ?
C36 C48 1.390(3) . ?
C36 C4 1.388(4) . ?
C48 C1 1.393(4) . ?
C48 C47 1.495(3) . ?
N3 H3 0.8600 . ?
N3 C10 1.401(3) . ?
N3 C11 1.348(3) . ?
N4 C12 1.330(3) . ?
N4 C13 1.331(4) . ?
C5 C23 1.399(3) . ?
C5 C27 1.385(4) . ?
N6 H6A 0.8600 . ?
N6 C33 1.396(4) . ?
N6 C34 1.344(4) . ?
C1 H1 0.9300 . ?
C1 C2 1.373(4) . ?
C2 H2 0.9300 . ?
C2 C3 1.372(4) . ?
C3 H3A 0.9300 . ?
C3 C4 1.369(4) . ?
C4 H4 0.9300 . ?
C47 C6 1.380(4) . ?
C47 C10 1.393(4) . ?
C6 H6 0.9300 . ?
C6 C7 1.376(4) . ?
C7 H7 0.9300 . ?
C7 C8 1.367(4) . ?
C8 H8 0.9300 . ?
C8 C9 1.375(4) . ?
C9 H9 0.9300 . ?
C9 C10 1.395(4) . ?
C11 C12 1.499(4) . ?
C12 C16 1.367(4) . ?
C13 H13 0.9300 . ?
C13 C14 1.371(4) . ?
C14 H14 0.9300 . ?
C14 C15 1.355(4) . ?
C15 H15 0.9300 . ?
C15 C16 1.371(4) . ?
C16 H16 0.9300 . ?
C17 C18 1.364(4) . ?
C17 C22 1.371(4) . ?
C18 H18 0.9300 . ?
C18 C19 1.377(5) . ?
C19 H19 0.9300 . ?
C19 C20 1.364(5) . ?
C20 H20 0.9300 . ?
C20 C21 1.345(6) . ?
C21 H21 0.9300 . ?
C21 C22 1.373(5) . ?
C22 H22 0.9300 . ?
C23 C24 1.384(4) . ?
C23 C28 1.489(4) . ?
C24 H24 0.9300 . ?
C24 C25 1.375(4) . ?
C25 H25 0.9300 . ?
C25 C26 1.381(4) . ?
C26 H26 0.9300 . ?
C26 C27 1.373(4) . ?
C27 H27 0.9300 . ?
C28 C29 1.380(4) . ?
C28 C33 1.397(4) . ?
C29 H29 0.9300 . ?
C29 C30 1.387(5) . ?
C30 H30 0.9300 . ?
C30 C31 1.348(5) . ?
C31 H31 0.9300 . ?
C31 C32 1.369(5) . ?
C32 H32 0.9300 . ?
C32 C33 1.398(4) . ?
C34 C35 1.486(5) . ?
C35 N36 1.331(4) . ?
C35 C40 1.372(5) . ?
N36 C37 1.329(4) . ?
C37 H37 0.9300 . ?
C37 C38 1.365(5) . ?
C38 H38 0.9300 . ?
C38 C39 1.353(6) . ?
C39 H39 0.9300 . ?
C39 C40 1.374(6) . ?
C40 H40 0.9300 . ?
C41 C42 1.379(4) . ?
C41 C46 1.367(4) . ?
C42 H42 0.9300 . ?
C42 C43 1.367(5) . ?
C43 H43 0.9300 . ?
C43 C44 1.344(5) . ?
C44 H44 0.9300 . ?
C44 C45 1.370(5) . ?
C45 H45 0.9300 . ?
C45 C46 1.381(5) . ?
C46 H46 0.9300 . ?

loop_
_geom_torsion_atom_site_label_1
_geom_torsion_atom_site_label_2
_geom_torsion_atom_site_label_3
_geom_torsion_atom_site_label_4
_geom_torsion
_geom_torsion_site_symmetry_1
_geom_torsion_site_symmetry_2
_geom_torsion_site_symmetry_3
_geom_torsion_site_symmetry_4
_geom_torsion_publ_flag
Se1 C36 C48 C1 -177.2(2) . . . . ?
Se1 C36 C48 C47 0.8(4) . . . . ?
Se1 C36 C4 C3 177.8(3) . . . . ?
Se1 C17 C18 C19 -178.0(3) . . . . ?
Se1 C17 C22 C21 177.6(3) . . . . ?
Se2 C5 C23 C24 -178.1(2) . . . . ?
Se2 C5 C23 C28 3.2(4) . . . . ?
Se2 C5 C27 C26 178.8(2) . . . . ?
Se2 C41 C42 C43 -178.1(3) . . . . ?
Se2 C41 C46 C45 178.6(2) . . . . ?
O1 C11 C12 N4 -179.3(3) . . . . ?
O1 C11 C12 C16 1.1(4) . . . . ?
O2 C34 C35 N36 174.0(3) . . . . ?
O2 C34 C35 C40 -6.7(5) . . . . ?
C36 C48 C1 C2 -0.7(4) . . . . ?
C36 C48 C47 C6 -101.6(3) . . . . ?
C36 C48 C47 C10 81.6(3) . . . . ?
C48 C36 C4 C3 -0.5(5) . . . . ?
C48 C1 C2 C3 -0.5(5) . . . . ?
C48 C47 C6 C7 -175.6(3) . . . . ?
C48 C47 C10 N3 -4.8(4) . . . . ?
C48 C47 C10 C9 175.5(3) . . . . ?
N3 C11 C12 N4 0.7(4) . . . . ?
N3 C11 C12 C16 -178.8(3) . . . . ?
N4 C12 C16 C15 -0.4(5) . . . . ?
N4 C13 C14 C15 1.1(5) . . . . ?
C5 C23 C24 C25 -0.6(4) . . . . ?
C5 C23 C28 C29 -105.2(3) . . . . ?
C5 C23 C28 C33 79.1(4) . . . . ?
N6 C34 C35 N36 -6.0(4) . . . . ?
N6 C34 C35 C40 173.3(3) . . . . ?
C1 C48 C47 C6 76.3(3) . . . . ?
C1 C48 C47 C10 -100.5(3) . . . . ?
C1 C2 C3 C4 1.3(5) . . . . ?
C2 C3 C4 C36 -0.8(5) . . . . ?
C4 C36 C48 C1 1.2(4) . . . . ?
C4 C36 C48 C47 179.2(3) . . . . ?
C47 C48 C1 C2 -178.7(3) . . . . ?
C47 C6 C7 C8 -0.3(5) . . . . ?
C6 C47 C10 N3 178.4(2) . . . . ?
C6 C47 C10 C9 -1.3(4) . . . . ?
C6 C7 C8 C9 -0.7(5) . . . . ?
C7 C8 C9 C10 0.7(5) . . . . ?
C8 C9 C10 N3 -179.3(3) . . . . ?
C8 C9 C10 C47 0.4(4) . . . . ?
C10 N3 C11 O1 -5.2(5) . . . . ?
C10 N3 C11 C12 174.8(2) . . . . ?
C10 C47 C6 C7 1.3(5) . . . . ?
C11 N3 C10 C47 178.4(3) . . . . ?
C11 N3 C10 C9 -2.0(4) . . . . ?
C11 C12 C16 C15 179.1(3) . . . . ?
C12 N4 C13 C14 -0.1(5) . . . . ?
C13 N4 C12 C11 -179.7(3) . . . . ?
C13 N4 C12 C16 -0.2(4) . . . . ?
C13 C14 C15 C16 -1.6(5) . . . . ?
C14 C15 C16 C12 1.4(5) . . . . ?
C17 C18 C19 C20 -0.4(6) . . . . ?
C18 C17 C22 C21 -1.3(5) . . . . ?
C18 C19 C20 C21 0.1(6) . . . . ?
C19 C20 C21 C22 -0.4(7) . . . . ?
C20 C21 C22 C17 1.1(6) . . . . ?
C22 C17 C18 C19 1.0(5) . . . . ?
C23 C5 C27 C26 0.4(4) . . . . ?
C23 C24 C25 C26 -0.1(5) . . . . ?
C23 C28 C29 C30 -175.1(3) . . . . ?
C23 C28 C33 N6 -3.5(4) . . . . ?
C23 C28 C33 C32 176.3(3) . . . . ?
C24 C23 C28 C29 76.1(4) . . . . ?
C24 C23 C28 C33 -99.6(3) . . . . ?
C24 C25 C26 C27 0.9(5) . . . . ?
C25 C26 C27 C5 -1.0(5) . . . . ?
C27 C5 C23 C24 0.4(4) . . . . ?
C27 C5 C23 C28 -178.3(3) . . . . ?
C28 C23 C24 C25 178.2(3) . . . . ?
C28 C29 C30 C31 -1.6(5) . . . . ?
C29 C28 C33 N6 -179.3(3) . . . . ?
C29 C28 C33 C32 0.5(4) . . . . ?
C29 C30 C31 C32 1.1(6) . . . . ?
C30 C31 C32 C33 0.1(5) . . . . ?
C31 C32 C33 N6 178.8(3) . . . . ?
C31 C32 C33 C28 -0.9(5) . . . . ?
C33 N6 C34 O2 2.0(5) . . . . ?
C33 N6 C34 C35 -178.0(3) . . . . ?
C33 C28 C29 C30 0.8(5) . . . . ?
C34 N6 C33 C28 165.0(3) . . . . ?
C34 N6 C33 C32 -14.8(5) . . . . ?
C34 C35 N36 C37 179.6(3) . . . . ?
C34 C35 C40 C39 -179.6(4) . . . . ?
C35 N36 C37 C38 0.3(6) . . . . ?
N36 C35 C40 C39 -0.3(6) . . . . ?
N36 C37 C38 C39 -0.7(7) . . . . ?
C37 C38 C39 C40 0.6(8) . . . . ?
C38 C39 C40 C35 -0.1(7) . . . . ?
C40 C35 N36 C37 0.2(5) . . . . ?
C41 C42 C43 C44 -0.6(6) . . . . ?
C42 C41 C46 C45 -0.1(5) . . . . ?
C42 C43 C44 C45 0.1(6) . . . . ?
C43 C44 C45 C46 0.4(6) . . . . ?
C44 C45 C46 C41 -0.4(5) . . . . ?
C46 C41 C42 C43 0.6(5) . . . . ?
